data_1540169
loop_
_publ_author_name
'Jaworska, T.'
'Szytula, A.'
'Ptasiewicz-Bak, H.'
'Leciejewicz, J.'

_publ_section_title
;
 Crystal structure and magnetic properties of pseudoternary NdRh2-xRuxSi2
;
_journal_name_full 'Solid State Communications'
_journal_page_first 261
_journal_page_last 265
_journal_volume 65
_journal_year 1988
_chemical_formula_sum 'Nd Rh1.2 Ru0.8 Si2'
_chemical_name_systematic 'Nd (Rh1.2 Ru.8) Si2'
_space_group_IT_number 139
_symmetry_space_group_name_Hall '-I 4 2'
_symmetry_space_group_name_H-M 'I 4/m m m'
_cell_angle_alpha 90
_cell_angle_beta 90
_cell_angle_gamma 90
_cell_formula_units_Z 2
_cell_length_a 4.122
_cell_length_b 4.122
_cell_length_c 9.922
_cell_volume 168.584
_citation_journal_id_ASTM SSCOA4
_cod_data_source_file Jaworska_SSCOA4_1988_1492.cif
_cod_data_source_block Nd1Rh1.2Ru0.8Si2
_cod_original_cell_volume 168.5836
_cod_original_formula_sum 'Nd1 Rh1.2 Ru0.8 Si2'
_cod_database_code 1540169

loop_
_symmetry_equiv_pos_as_xyz
x,y,z
-y,x,z
-x,-y,z
y,-x,z
x,-y,-z
y,x,-z
-x,y,-z
-y,-x,-z
-x,-y,-z
y,-x,-z
x,y,-z
-y,x,-z
-x,y,z
-y,-x,z
x,-y,z
y,x,z
x+1/2,y+1/2,z+1/2
-y+1/2,x+1/2,z+1/2
-x+1/2,-y+1/2,z+1/2
y+1/2,-x+1/2,z+1/2
x+1/2,-y+1/2,-z+1/2
y+1/2,x+1/2,-z+1/2
-x+1/2,y+1/2,-z+1/2
-y+1/2,-x+1/2,-z+1/2
-x+1/2,-y+1/2,-z+1/2
y+1/2,-x+1/2,-z+1/2
x+1/2,y+1/2,-z+1/2
-y+1/2,x+1/2,-z+1/2
-x+1/2,y+1/2,z+1/2
-y+1/2,-x+1/2,z+1/2
x+1/2,-y+1/2,z+1/2
y+1/2,x+1/2,z+1/2

loop_
_atom_site_label
_atom_site_type_symbol
_atom_site_fract_x
_atom_site_fract_y
_atom_site_fract_z
_atom_site_occupancy
_atom_site_U_iso_or_equiv
Si1 Si 0 0 0.3749 1 0.0
Ru1 Ru 0 0.5 0.25 0.4 0.0
Nd1 Nd 0 0 0 1 0.0
Rh1 Rh 0 0.5 0.25 0.6 0.0
